data_1528514
loop_
_publ_author_name
'Gatta, G.D.'
'Rinaldi, R.'
'Knight, K.S.'
'Molin, G.'
'Artioli, G.'

_publ_section_title
;
 High temperature structural and thermoelastic behaviour of mantle
 orthopyroxene: an in-situ neutron powder diffraction study
;
_journal_name_full 'Physics and Chemistry of Minerals (Germany)'
_journal_page_first 185
_journal_page_last 200
_journal_volume 34
_journal_year 2007
_chemical_formula_sum 'Fe0.15 Mg1.82 O6 Si2'
_chemical_name_systematic '(Mg0.919 Fe0.071) (Mg0.901 Fe0.079)  Si2 O6'
_space_group_IT_number 61
_symmetry_space_group_name_Hall '-P 2ac 2ab'
_symmetry_space_group_name_H-M 'P b c a'
_cell_angle_alpha 90
_cell_angle_beta 90
_cell_angle_gamma 90
_cell_formula_units_Z 8
_cell_length_a 18.4588
_cell_length_b 8.9638
_cell_length_c 5.2848
_cell_volume 874.428
_citation_journal_id_ASTM PCMIDU
_cod_data_source_file Gatta_PCMIDU_2007_1319.cif
_cod_data_source_block Fe0.15Mg1.82O6Si2
_cod_original_cell_volume 874.4283
_cod_database_code 1528514

loop_
_symmetry_equiv_pos_as_xyz
x,y,z
-x+1/2,-y,z+1/2
x+1/2,-y+1/2,-z
-x,y+1/2,-z+1/2
-x,-y,-z
x-1/2,y,-z-1/2
-x-1/2,y-1/2,z
x,-y-1/2,z-1/2

loop_
_atom_site_label
_atom_site_type_symbol
_atom_site_fract_x
_atom_site_fract_y
_atom_site_fract_z
_atom_site_occupancy
_atom_site_U_iso_or_equiv
O2 O-2 0.5632 0.3427 0.7823 1 0.0
O5 O-2 0.3027 0.2368 -0.1691 1 0.0
O6 O-2 0.4503 0.2093 0.5739 1 0.0
Si2 Si+4 0.4757 0.3423 0.7714 1 0.0
O4 O-2 0.4324 0.4964 0.7068 1 0.0
Fe1 Fe+2 0.3814 0.6504 0.8953 0.071 0.0
Fe2 Fe+2 0.3723 0.4848 0.3715 0.079 0.0
O3 O-2 0.3113 0.5029 0.0474 1 0.0
O1 O-2 0.1854 0.3383 0.0582 1 0.0
Mg1 Mg+2 0.3814 0.6504 0.8953 0.919 0.0
Si1 Si+4 0.271 0.3464 0.0655 1 0.0
Mg2 Mg+2 0.3723 0.4848 0.3715 0.901 0.0
